data_4065419
loop_
_publ_author_name
'Bulak, Ece'
'Varnali, Tereza'
'Schwederski, Brigitte'
'Bubrin, Denis'
'Fiedler, Jan'
'Kaim, Wolfgang'

_publ_section_title
;
 Separation of Metal Binding and Electron Transfer Sites as a Strategy To
 Stabilize the Ligand-Reduced and Metal-Oxidized Form of [Mo(CO)4L]
;
_journal_issue 23
_journal_name_full Organometallics
_journal_page_first 6441
_journal_paper_doi 10.1021/om2007858
_journal_volume 30
_journal_year 2011
_chemical_formula_moiety 'C20 H14 Cl0 Mo N6 O4'
_chemical_formula_sum 'C20 H14 Cl0 Mo N6 O4'
_chemical_formula_weight 498.31
_chemical_name_systematic
; 
 ? 
;
_space_group_IT_number 61
_symmetry_cell_setting orthorhombic
_symmetry_space_group_name_Hall '-P 2ac 2ab'
_symmetry_space_group_name_H-M 'P b c a'
_atom_sites_solution_hydrogens geom
_atom_sites_solution_primary direct
_atom_sites_solution_secondary difmap
_audit_creation_method SHELXL-97
_cell_angle_alpha 90.00
_cell_angle_beta 90.00
_cell_angle_gamma 90.00
_cell_formula_units_Z 8
_cell_length_a 14.457(5)
_cell_length_b 16.321(6)
_cell_length_c 17.358(7)
_cell_measurement_reflns_used 3207
_cell_measurement_temperature 173(2)
_cell_measurement_theta_max 24.00
_cell_measurement_theta_min 2.22
_cell_volume 4096(3)
_computing_cell_refinement 'Bruker XSCANS'
_computing_data_collection 'Bruker XSCANS'
_computing_data_reduction 'Bruker SHELXTL'
_computing_structure_refinement 'SHELXL-97 (Sheldrick, 1997)'
_computing_structure_solution 'SHELXS-97 (Sheldrick, 1990)'
_diffrn_ambient_temperature 173(2)
_diffrn_detector_area_resol_mean 0
_diffrn_measured_fraction_theta_full 0.999
_diffrn_measured_fraction_theta_max 0.999
_diffrn_measurement_device_type 'Bruker P4'
_diffrn_measurement_method '\w scans'
_diffrn_radiation_monochromator graphite
_diffrn_radiation_source 'fine-focus sealed tube'
_diffrn_radiation_type MoK\a
_diffrn_radiation_wavelength 0.71073
_diffrn_reflns_av_R_equivalents 0.0000
_diffrn_reflns_av_sigmaI/netI 0.1818
_diffrn_reflns_limit_h_max 16
_diffrn_reflns_limit_h_min 0
_diffrn_reflns_limit_k_max 18
_diffrn_reflns_limit_k_min 0
_diffrn_reflns_limit_l_max 19
_diffrn_reflns_limit_l_min 0
_diffrn_reflns_number 3207
_diffrn_reflns_theta_full 24.00
_diffrn_reflns_theta_max 24.00
_diffrn_reflns_theta_min 2.22
_diffrn_standards_decay_% 0
_diffrn_standards_interval_count 298
_diffrn_standards_interval_time 0
_diffrn_standards_number 2
_exptl_absorpt_coefficient_mu 0.681
_exptl_absorpt_correction_type none
_exptl_crystal_colour red
_exptl_crystal_density_diffrn 1.616
_exptl_crystal_density_method 'not measured'
_exptl_crystal_description plate
_exptl_crystal_F_000 2000
_exptl_crystal_size_max 0.60
_exptl_crystal_size_mid 0.21
_exptl_crystal_size_min 0.07
_refine_diff_density_max 0.620
_refine_diff_density_min -0.581
_refine_diff_density_rms 0.099
_refine_ls_extinction_method none
_refine_ls_goodness_of_fit_ref 0.697
_refine_ls_hydrogen_treatment constr
_refine_ls_matrix_type full
_refine_ls_number_parameters 280
_refine_ls_number_reflns 3207
_refine_ls_number_restraints 0
_refine_ls_restrained_S_all 0.697
_refine_ls_R_factor_all 0.1050
_refine_ls_R_factor_gt 0.0464
_refine_ls_shift/su_max 0.000
_refine_ls_shift/su_mean 0.000
_refine_ls_structure_factor_coef Fsqd
_refine_ls_weighting_details 'calc w=1/[\s^2^(Fo^2^)+(0.0256P)^2^+0.0000P] where P=(Fo^2^+2Fc^2^)/3'
_refine_ls_weighting_scheme calc
_refine_ls_wR_factor_gt 0.0918
_refine_ls_wR_factor_ref 0.1005
_reflns_number_gt 1469
_reflns_number_total 3207
_reflns_threshold_expression >2sigma(I)
_cod_data_source_file om2007858_si_001.cif
_cod_data_source_block bulak01
_cod_original_sg_symbol_H-M Pbca
_cod_database_code 4065419

loop_
_symmetry_equiv_pos_as_xyz
'x, y, z'
'-x+1/2, -y, z+1/2'
'-x, y+1/2, -z+1/2'
'x+1/2, -y+1/2, -z'
'-x, -y, -z'
'x-1/2, y, -z-1/2'
'x, -y-1/2, z-1/2'
'-x-1/2, y-1/2, z'

loop_
_atom_site_label
_atom_site_type_symbol
_atom_site_fract_x
_atom_site_fract_y
_atom_site_fract_z
_atom_site_U_iso_or_equiv
_atom_site_adp_type
_atom_site_occupancy
_atom_site_symmetry_multiplicity
_atom_site_calc_flag
_atom_site_refinement_flags
Mo Mo 0.80282(4) 0.07286(4) 0.68078(3) 0.02725(17) Uani 1 1 d .
N4 N 0.7121(4) -0.1187(3) 0.5183(3) 0.0265(15) Uani 1 1 d .
N6 N 0.7501(4) 0.1553(3) 0.4258(3) 0.0234(15) Uani 1 1 d .
N2 N 0.9463(4) 0.1129(3) 0.4579(3) 0.0249(14) Uani 1 1 d .
C16 C 0.6636(5) 0.1547(4) 0.3982(4) 0.0240(18) Uani 1 1 d .
N1 N 0.8958(4) 0.0924(3) 0.5768(3) 0.0292(15) Uani 1 1 d .
N5 N 0.6240(4) 0.0327(3) 0.4698(4) 0.0286(16) Uani 1 1 d .
C8 C 0.7393(5) -0.1708(5) 0.5767(4) 0.0326(19) Uani 1 1 d .
H8A H 0.7341 -0.2289 0.5773 0.039 Uiso 1 1 calc R
C14 C 0.5478(5) 0.2181(4) 0.3176(5) 0.0365(18) Uani 1 1 d .
H14A H 0.5306 0.2591 0.2815 0.044 Uiso 1 1 calc R
N3 N 0.7734(4) -0.0416(4) 0.6108(3) 0.0288(16) Uani 1 1 d .
C5 C 0.7744(5) 0.0952(4) 0.4735(4) 0.0253(19) Uani 1 1 d .
C6 C 0.7339(5) -0.0407(4) 0.5403(4) 0.0241(18) Uani 1 1 d .
C2 C 1.0207(5) 0.1152(5) 0.5052(4) 0.033(2) Uani 1 1 d .
H2A H 1.0831 0.1238 0.4900 0.040 Uiso 1 1 calc R
C15 C 0.6354(5) 0.2158(5) 0.3455(4) 0.039(2) Uani 1 1 d .
H15A H 0.6786 0.2561 0.3293 0.047 Uiso 1 1 calc R
C10 C 0.7114(5) 0.0312(4) 0.4945(4) 0.0202(17) Uani 1 1 d .
C11 C 0.5991(5) 0.0956(4) 0.4218(4) 0.0261(18) Uani 1 1 d .
C4 C 0.9510(5) 0.1245(5) 0.3737(4) 0.035(2) Uani 1 1 d .
H4A H 0.8887 0.1202 0.3518 0.053 Uiso 1 1 calc R
H4B H 0.9907 0.0822 0.3511 0.053 Uiso 1 1 calc R
H4C H 0.9766 0.1787 0.3623 0.053 Uiso 1 1 calc R
C7 C 0.7749(5) -0.1226(4) 0.6333(4) 0.029(2) Uani 1 1 d .
H7A H 0.7976 -0.1419 0.6813 0.035 Uiso 1 1 calc R
C1 C 0.8724(5) 0.0983(4) 0.5020(4) 0.0228(18) Uani 1 1 d .
C12 C 0.5054(5) 0.1006(5) 0.3949(4) 0.034(2) Uani 1 1 d .
H12A H 0.4600 0.0633 0.4133 0.041 Uiso 1 1 calc R
C13 C 0.4826(5) 0.1597(5) 0.3424(4) 0.041(2) Uani 1 1 d .
H13A H 0.4215 0.1614 0.3222 0.049 Uiso 1 1 calc R
C3 C 0.9898(5) 0.1028(4) 0.5783(4) 0.032(2) Uani 1 1 d .
H3A H 1.0274 0.1016 0.6232 0.038 Uiso 1 1 calc R
O72 O 0.6875(4) 0.0291(3) 0.8285(3) 0.0538(15) Uani 1 1 d .
O62 O 0.8428(4) 0.2357(3) 0.7666(3) 0.0493(17) Uani 1 1 d .
O52 O 0.6214(4) 0.1684(4) 0.6307(3) 0.0505(16) Uani 1 1 d .
C51 C 0.6864(6) 0.1289(4) 0.6433(4) 0.034(2) Uani 1 1 d .
C9 C 0.6644(6) -0.1455(4) 0.4469(4) 0.039(2) Uani 1 1 d .
H9A H 0.6520 -0.0977 0.4142 0.059 Uiso 1 1 calc R
H9B H 0.6058 -0.1721 0.4604 0.059 Uiso 1 1 calc R
H9C H 0.7038 -0.1843 0.4189 0.059 Uiso 1 1 calc R
C71 C 0.7303(5) 0.0437(4) 0.7696(4) 0.035(2) Uani 1 1 d .
C61 C 0.8288(5) 0.1755(5) 0.7340(4) 0.034(2) Uani 1 1 d .
C81 C 0.9170(6) 0.0350(5) 0.7391(5) 0.039(2) Uani 1 1 d .
O82 O 0.9832(4) 0.0273(4) 0.7764(3) 0.062(2) Uani 1 1 d .

loop_
_atom_site_aniso_label
_atom_site_aniso_U_11
_atom_site_aniso_U_22
_atom_site_aniso_U_33
_atom_site_aniso_U_23
_atom_site_aniso_U_13
_atom_site_aniso_U_12
Mo 0.0268(3) 0.0328(3) 0.0222(3) 0.0009(4) 0.0016(4) -0.0037(4)
N4 0.031(4) 0.017(3) 0.031(4) 0.004(3) 0.004(3) 0.005(3)
N6 0.019(3) 0.027(4) 0.025(3) -0.001(3) 0.003(3) -0.005(3)
N2 0.018(3) 0.034(3) 0.023(3) 0.000(3) 0.004(3) -0.008(3)
C16 0.022(4) 0.029(4) 0.021(4) 0.003(4) 0.002(3) 0.005(3)
N1 0.025(4) 0.032(4) 0.031(4) 0.001(3) -0.006(3) -0.001(3)
N5 0.026(4) 0.024(3) 0.036(4) -0.004(3) 0.002(3) 0.002(3)
C8 0.026(4) 0.029(4) 0.043(5) 0.012(5) 0.001(4) 0.002(3)
C14 0.026(4) 0.047(5) 0.037(4) 0.011(5) -0.006(5) 0.011(4)
N3 0.024(4) 0.038(4) 0.024(4) 0.001(3) 0.001(3) 0.002(3)
C5 0.023(4) 0.043(5) 0.010(4) -0.002(3) -0.001(3) 0.009(3)
C6 0.015(4) 0.031(4) 0.025(4) -0.001(4) 0.001(3) -0.002(3)
C2 0.021(5) 0.048(5) 0.031(5) -0.001(4) 0.005(4) 0.002(4)
C15 0.036(5) 0.035(5) 0.047(6) 0.011(4) 0.006(4) 0.007(4)
C10 0.024(5) 0.022(4) 0.015(4) 0.000(3) 0.009(4) 0.001(4)
C11 0.018(4) 0.033(5) 0.027(4) -0.003(4) 0.003(4) 0.005(3)
C4 0.033(5) 0.048(5) 0.025(5) 0.011(4) 0.009(4) -0.006(4)
C7 0.028(5) 0.026(4) 0.033(5) 0.013(4) -0.003(4) -0.002(3)
C1 0.021(4) 0.026(4) 0.021(4) 0.002(3) 0.003(3) 0.000(3)
C12 0.017(4) 0.047(5) 0.039(5) 0.005(4) -0.003(4) -0.012(4)
C13 0.021(5) 0.057(6) 0.045(6) 0.002(4) -0.002(4) 0.010(4)
C3 0.021(4) 0.045(5) 0.029(4) -0.002(4) -0.001(4) -0.004(4)
O72 0.049(4) 0.078(4) 0.035(3) 0.013(3) 0.014(4) -0.018(3)
O62 0.058(4) 0.047(4) 0.043(4) -0.021(3) 0.015(3) -0.018(3)
O52 0.043(4) 0.054(4) 0.055(4) 0.005(3) 0.004(3) 0.004(3)
C51 0.048(6) 0.023(4) 0.031(4) 0.000(3) 0.010(5) -0.010(5)
C9 0.063(6) 0.024(4) 0.030(5) -0.002(4) -0.007(4) -0.010(4)
C71 0.042(5) 0.038(5) 0.026(5) -0.006(4) -0.014(4) -0.006(4)
C61 0.029(5) 0.050(5) 0.023(5) 0.010(4) 0.013(4) 0.009(4)
C81 0.060(6) 0.032(4) 0.025(5) -0.001(4) 0.009(5) -0.003(4)
O82 0.049(4) 0.087(5) 0.050(4) 0.025(4) -0.028(4) 0.003(4)

loop_
_atom_type_symbol
_atom_type_description
_atom_type_scat_dispersion_real
_atom_type_scat_dispersion_imag
_atom_type_scat_source
C C 0.0033 0.0016 'International Tables Vol C Tables 4.2.6.8 and 6.1.1.4'
H H 0.0000 0.0000 'International Tables Vol C Tables 4.2.6.8 and 6.1.1.4'
N N 0.0061 0.0033 'International Tables Vol C Tables 4.2.6.8 and 6.1.1.4'
O O 0.0106 0.0060 'International Tables Vol C Tables 4.2.6.8 and 6.1.1.4'
Cl Cl 0.1484 0.1585 'International Tables Vol C Tables 4.2.6.8 and 6.1.1.4'
Mo Mo -1.6832 0.6857 'International Tables Vol C Tables 4.2.6.8 and 6.1.1.4'

loop_
_geom_angle_atom_site_label_1
_geom_angle_atom_site_label_2
_geom_angle_atom_site_label_3
_geom_angle
C71 Mo C61 86.4(3)
C71 Mo C51 85.2(3)
C61 Mo C51 85.7(3)
C71 Mo C81 88.2(3)
C61 Mo C81 82.5(3)
C51 Mo C81 166.7(3)
C71 Mo N3 97.1(3)
C61 Mo N3 175.9(3)
C51 Mo N3 92.5(2)
C81 Mo N3 99.7(3)
C71 Mo N1 173.3(3)
C61 Mo N1 98.2(2)
C51 Mo N1 100.0(2)
C81 Mo N1 87.6(3)
N3 Mo N1 78.5(2)
C6 N4 C8 107.6(6)
C6 N4 C9 128.0(6)
C8 N4 C9 124.3(6)
C5 N6 C16 117.6(6)
C1 N2 C2 107.1(6)
C1 N2 C4 128.8(6)
C2 N2 C4 124.1(6)
N6 C16 C11 121.4(7)
N6 C16 C15 119.7(7)
C11 C16 C15 118.8(7)
C1 N1 C3 105.0(6)
C1 N1 Mo 128.9(5)
C3 N1 Mo 126.1(5)
C10 N5 C11 117.2(6)
C7 C8 N4 106.3(7)
C15 C14 C13 119.8(7)
C6 N3 C7 105.9(6)
C6 N3 Mo 123.7(5)
C7 N3 Mo 129.4(5)
N6 C5 C10 121.9(6)
N6 C5 C1 115.3(6)
C10 C5 C1 122.8(6)
N3 C6 N4 110.0(6)
N3 C6 C10 126.8(7)
N4 C6 C10 123.2(6)
N2 C2 C3 107.5(7)
C14 C15 C16 121.4(7)
N5 C10 C5 120.5(6)
N5 C10 C6 113.7(6)
C5 C10 C6 125.8(7)
N5 C11 C16 121.3(7)
N5 C11 C12 119.2(6)
C16 C11 C12 119.6(7)
C8 C7 N3 110.2(7)
N2 C1 N1 111.4(6)
N2 C1 C5 124.9(6)
N1 C1 C5 123.5(6)
C13 C12 C11 119.0(7)
C12 C13 C14 121.2(7)
C2 C3 N1 109.0(7)
O52 C51 Mo 170.2(7)
O72 C71 Mo 175.8(6)
O62 C61 Mo 178.6(6)
O82 C81 Mo 168.3(8)

loop_
_geom_bond_atom_site_label_1
_geom_bond_atom_site_label_2
_geom_bond_distance
Mo C71 1.924(8)
Mo C61 1.949(9)
Mo C51 2.022(9)
Mo C81 2.032(10)
Mo N3 2.269(6)
Mo N1 2.273(6)
N4 C6 1.365(8)
N4 C8 1.381(8)
N4 C9 1.484(9)
N6 C5 1.332(8)
N6 C16 1.339(8)
N2 C1 1.335(8)
N2 C2 1.353(9)
N2 C4 1.475(8)
C16 C11 1.403(9)
C16 C15 1.413(10)
N1 C1 1.345(8)
N1 C3 1.371(8)
N5 C10 1.335(9)
N5 C11 1.370(8)
C8 C7 1.360(10)
C14 C15 1.356(9)
C14 C13 1.409(10)
N3 C6 1.350(8)
N3 C7 1.377(8)
C5 C10 1.432(9)
C5 C1 1.502(9)
C6 C10 1.456(9)
C2 C3 1.360(10)
C11 C12 1.435(9)
C12 C13 1.369(10)
O72 C71 1.220(8)
O62 C61 1.152(8)
O52 C51 1.161(9)
C81 O82 1.162(9)
